data_7231386
loop_
_publ_author_name
'Zhou, Lei'
'Zhou, Baolei'
'Cui, Zheng'
'Qin, Bowen'
'Zhang, Xiaoying'
'Li, Wenliang'
'Zhang, Jingping'

_publ_section_title
;
 Charge control of the formation of two neutral/cationic metal--organic
 frameworks based on neutral/cationic triangular clusters and isonicotinic
 acid: structure, gas adsorption and magnetism
;
_journal_issue 36
_journal_name_full CrystEngComm
_journal_page_first 5402
_journal_paper_doi 10.1039/C8CE00997J
_journal_volume 20
_journal_year 2018
_chemical_formula_moiety 'C32 H37 Co3 N6 O12, (Cl O4) [+ solvent] '
_chemical_formula_sum 'C32 H37 Cl Co3 N6 O16'
_chemical_formula_weight 973.92
_chemical_name_systematic tetra(isonicotinato)-di(N,N-dimethylacetamide)-(aqua)-(?3-hydroxo)-tri-cobalt(ii)
_space_group_IT_number 62
_space_group_name_Hall '-P 2ac 2n'
_space_group_name_H-M_alt 'P n m a'
_symmetry_cell_setting orthorhombic
_symmetry_space_group_name_Hall '-P 2ac 2n'
_symmetry_space_group_name_H-M 'P n m a'
_atom_sites_solution_hydrogens geom
_atom_sites_solution_primary direct
_atom_sites_solution_secondary difmap
_audit_creation_method SHELXL-97
_audit_update_record
;
2018-01-11 deposited with the CCDC.
2018-08-16 downloaded from the CCDC.
;
_cell_angle_alpha 90.00
_cell_angle_beta 90.00
_cell_angle_gamma 90.00
_cell_formula_units_Z 4
_cell_length_a 19.5820(11)
_cell_length_b 20.1291(7)
_cell_length_c 12.0113(4)
_cell_measurement_reflns_used 5277
_cell_measurement_temperature 293(2)
_cell_measurement_theta_max 29.1832
_cell_measurement_theta_min 3.2743
_cell_volume 4734.5(4)
_computing_cell_refinement CrysAlis
_computing_data_collection 'CrysAlis (Oxford Diffraction, 2006)'
_computing_data_reduction CrysAlis
_computing_structure_refinement 'SHELXL-97 (Sheldrick, 2008)'
_computing_structure_solution 'SHELXL-97 (Sheldrick, 2008)'
_diffrn_ambient_temperature 293(2)
_diffrn_detector_area_resol_mean 10.2375
_diffrn_measured_fraction_theta_full 0.994
_diffrn_measured_fraction_theta_max 0.994
_diffrn_measurement_device_type 'Xcalibur, Ruby, Gemini ultra'
_diffrn_measurement_method '\w scan'
_diffrn_radiation_monochromator graphite
_diffrn_radiation_source 'Enhance (Mo) X-ray Source'
_diffrn_radiation_type MoK\a
_diffrn_radiation_wavelength 0.71073
_diffrn_reflns_av_R_equivalents 0.0463
_diffrn_reflns_av_sigmaI/netI 0.0481
_diffrn_reflns_limit_h_max 13
_diffrn_reflns_limit_h_min -24
_diffrn_reflns_limit_k_max 18
_diffrn_reflns_limit_k_min -24
_diffrn_reflns_limit_l_max 11
_diffrn_reflns_limit_l_min -14
_diffrn_reflns_number 17933
_diffrn_reflns_theta_full 26.00
_diffrn_reflns_theta_max 26.00
_diffrn_reflns_theta_min 3.36
_exptl_absorpt_coefficient_mu 1.161
_exptl_absorpt_correction_T_max 0.690
_exptl_absorpt_correction_T_min 0.657
_exptl_absorpt_correction_type multi-scan
_exptl_absorpt_process_details
;
CrysAlisPro, Agilent Technologies,
Version 1.171.36.21 (release 14-08-2012 CrysAlis171 .NET)
(compiled Sep 14 2012,17:21:16)
Empirical absorption correction using spherical harmonics,
 implemented in SCALE3 ABSPACK scaling algorithm.
;
_exptl_crystal_colour red
_exptl_crystal_density_diffrn 1.366
_exptl_crystal_density_method 'not measured'
_exptl_crystal_description piece
_exptl_crystal_F_000 1988
_exptl_crystal_recrystallization_method 'solvothermal reaction'
_exptl_crystal_size_max 0.37
_exptl_crystal_size_mid 0.35
_exptl_crystal_size_min 0.32
_refine_diff_density_max 1.259
_refine_diff_density_min -1.465
_refine_diff_density_rms 0.151
_refine_ls_extinction_method none
_refine_ls_goodness_of_fit_ref 1.061
_refine_ls_hydrogen_treatment mixed
_refine_ls_matrix_type full
_refine_ls_number_parameters 365
_refine_ls_number_reflns 4766
_refine_ls_number_restraints 634
_refine_ls_restrained_S_all 1.079
_refine_ls_R_factor_all 0.0959
_refine_ls_R_factor_gt 0.0786
_refine_ls_shift/su_max 0.000
_refine_ls_shift/su_mean 0.000
_refine_ls_structure_factor_coef Fsqd
_refine_ls_weighting_details 'calc w=1/[\s^2^(Fo^2^)+(0.1348P)^2^+20.1707P] where P=(Fo^2^+2Fc^2^)/3'
_refine_ls_weighting_scheme calc
_refine_ls_wR_factor_gt 0.2223
_refine_ls_wR_factor_ref 0.2356
_reflns_number_gt 3694
_reflns_number_total 4794
_reflns_threshold_expression >2sigma(I)
_cod_data_source_file c8ce00997j2.cif
_cod_data_source_block pnma_
_cod_depositor_comments
;
The following automatic conversions were performed:
data name '__computing_data_collection' replaced with
'_computing_data_collection'.

Automatic conversion script
Id: cif_correct_tags 4968 2017-02-21 14:55:21Z antanas 

 Adding full bibliography for 7231385--7231386.cif.
;
_cod_database_code 7231386

loop_
_symmetry_equiv_pos_as_xyz
'x, y, z'
'-x+1/2, -y, z+1/2'
'-x, y+1/2, -z'
'x+1/2, -y+1/2, -z+1/2'
'-x, -y, -z'
'x-1/2, y, -z-1/2'
'x, -y-1/2, z'
'-x-1/2, y-1/2, z-1/2'

loop_
_atom_site_label
_atom_site_type_symbol
_atom_site_fract_x
_atom_site_fract_y
_atom_site_fract_z
_atom_site_U_iso_or_equiv
_atom_site_adp_type
_atom_site_occupancy
_atom_site_symmetry_multiplicity
_atom_site_calc_flag
_atom_site_refinement_flags
_atom_site_disorder_group
Co1 Co 0.21439(4) 0.33509(3) 0.85723(6) 0.0205(3) Uani 1 1 d U .
Co2 Co 0.17252(5) 0.2500 0.60009(8) 0.0202(3) Uani 1 2 d SU .
C1 C 0.2124(4) 0.3945(3) 0.6253(5) 0.0377(11) Uani 1 1 d U .
C2 C 0.2274(4) 0.4574(3) 0.5626(5) 0.0370(11) Uani 1 1 d U .
C3 C 0.2814(4) 0.4976(3) 0.5946(5) 0.0416(12) Uani 1 1 d U .
H3 H 0.3083 0.4860 0.6555 0.050 Uiso 1 1 calc R .
C4 C 0.2049(4) 0.4449(4) 1.0351(6) 0.0488(13) Uani 1 1 d U .
H4 H 0.1681 0.4188 1.0570 0.059 Uiso 1 1 calc R .
C5 C 0.2945(4) 0.4633(3) 0.9201(6) 0.0416(14) Uani 1 1 d U .
H5 H 0.3219 0.4495 0.8612 0.050 Uiso 1 1 calc R .
C6 C 0.1888(4) 0.4783(3) 0.4726(5) 0.0395(12) Uani 1 1 d U .
H6 H 0.1520 0.4531 0.4480 0.047 Uiso 1 1 calc R .
C7 C 0.1877(4) 0.2500 1.0604(6) 0.0270(14) Uani 1 2 d SU .
C8 C 0.1800(4) 0.2500 1.1843(6) 0.0267(15) Uani 1 2 d SU .
C9 C 0.2162(7) 0.2947(6) 0.2478(10) 0.0361(17) Uani 0.50 1 d PU -1
H9 H 0.2436 0.3263 0.2134 0.043 Uiso 0.50 1 calc PR -1
C10 C 0.2117(4) 0.2928(3) 0.3628(6) 0.0362(15) Uani 0.50 1 d PU -1
H10 H 0.2380 0.3225 0.4039 0.043 Uiso 0.50 1 calc PR -1
O4 O 0.2150(4) 0.2978(3) 1.0163(6) 0.052(3) Uani 0.50 1 d PRU .
C11 C 0.1338(4) 0.2935(3) 0.3583(6) 0.0371(15) Uani 0.50 1 d PRU -2
H11 H 0.1040 0.3223 0.3945 0.044 Uiso 0.50 1 d PR -2
C12 C 0.1387(2) 0.2960(2) 0.2397(3) 0.0351(17) Uani 0.50 1 d PU -2
H12 H 0.1146 0.3279 0.1997 0.042 Uiso 0.50 1 calc PR -2
O5 O 0.1737(2) 0.3048(2) 1.0107(3) 0.039(2) Uani 0.50 1 d PRU .
C13 C 0.3434(2) 0.2500(2) 0.8667(3) 0.0303(14) Uani 1 2 d SRU .
C14 C 0.4201(2) 0.2500(2) 0.8774(3) 0.0314(14) Uani 1 2 d SRU .
C15 C 0.4564(2) 0.3077(2) 0.8838(3) 0.0390(13) Uani 1 1 d RU .
H15 H 0.4338 0.3482 0.8814 0.047 Uiso 1 1 d R .
C16 C 0.0274(4) 0.3067(4) 0.6083(6) 0.0462(13) Uani 1 1 d U .
H16 H 0.0510 0.3468 0.6053 0.055 Uiso 1 1 calc R .
C17A C 0.0561(7) 0.3929(8) 0.8519(14) 0.0603(15) Uani 0.535(8) 1 d PDU 1
N4A N -0.0053(8) 0.3730(9) 0.884(2) 0.106(4) Uani 0.535(8) 1 d PDU 1
C20A C -0.0041(11) 0.3021(8) 0.9014(16) 0.075(2) Uani 0.535(8) 1 d PDU 1
H20A H -0.0496 0.2847 0.8953 0.112 Uiso 0.535(8) 1 calc PR 1
H20B H 0.0136 0.2926 0.9742 0.112 Uiso 0.535(8) 1 calc PR 1
H20C H 0.0245 0.2817 0.8462 0.112 Uiso 0.535(8) 1 calc PR 1
C18A C 0.0766(11) 0.4672(9) 0.8299(17) 0.074(2) Uani 0.535(8) 1 d PDU 1
H18A H 0.0389 0.4957 0.8480 0.111 Uiso 0.535(8) 1 calc PR 1
H18B H 0.0884 0.4727 0.7528 0.111 Uiso 0.535(8) 1 calc PR 1
H18C H 0.1152 0.4787 0.8754 0.111 Uiso 0.535(8) 1 calc PR 1
C19A C -0.0615(10) 0.4211(10) 0.8620(16) 0.079(2) Uani 0.535(8) 1 d PDU 1
H19A H -0.0683 0.4251 0.7832 0.118 Uiso 0.535(8) 1 calc PR 1
H19B H -0.0496 0.4637 0.8924 0.118 Uiso 0.535(8) 1 calc PR 1
H19C H -0.1028 0.4056 0.8962 0.118 Uiso 0.535(8) 1 calc PR 1
C17B C 0.0792(9) 0.4208(8) 0.8238(15) 0.0580(14) Uani 0.465(8) 1 d PDU 2
N4B N 0.0532(9) 0.4688(10) 0.747(2) 0.106(4) Uani 0.465(8) 1 d PDU 2
C20B C 0.0062(10) 0.4206(12) 0.8601(19) 0.073(2) Uani 0.465(8) 1 d PDU 2
H20D H 0.0036 0.4082 0.9372 0.110 Uiso 0.465(8) 1 calc PR 2
H20E H -0.0191 0.3894 0.8160 0.110 Uiso 0.465(8) 1 calc PR 2
H20F H -0.0127 0.4642 0.8506 0.110 Uiso 0.465(8) 1 calc PR 2
C18B C 0.1175(10) 0.4923(10) 0.7971(17) 0.066(2) Uani 0.465(8) 1 d PDU 2
H18D H 0.1088 0.5081 0.8712 0.100 Uiso 0.465(8) 1 calc PR 2
H18E H 0.1358 0.5278 0.7527 0.100 Uiso 0.465(8) 1 calc PR 2
H18F H 0.1497 0.4564 0.7999 0.100 Uiso 0.465(8) 1 calc PR 2
C19B C -0.0092(10) 0.5076(10) 0.7668(18) 0.068(2) Uani 0.465(8) 1 d PDU 2
H19D H -0.0073 0.5274 0.8395 0.102 Uiso 0.465(8) 1 calc PR 2
H19E H -0.0483 0.4789 0.7622 0.102 Uiso 0.465(8) 1 calc PR 2
H19F H -0.0129 0.5419 0.7116 0.102 Uiso 0.465(8) 1 calc PR 2
Cl1 Cl 1.0000 0.5000 0.5000 0.321(9) Uani 1 2 d SDU .
N1 N 0.2418(3) 0.4254(2) 0.9483(4) 0.0322(11) Uani 1 1 d U .
N2 N 0.1712(4) 0.2500 0.4180(5) 0.0274(13) Uani 1 2 d SU .
N3 N 0.0624(3) 0.2500 0.6050(5) 0.0244(12) Uani 1 2 d SU .
O1 O 0.1804(3) 0.2500 0.7727(4) 0.0212(10) Uani 1 2 d SDU .
H1 H 0.146(3) 0.2500 0.822(6) 0.025 Uiso 1 2 d SD .
O2 O 0.2406(3) 0.3886(2) 0.7189(3) 0.0456(13) Uani 1 1 d U .
O3 O 0.1733(2) 0.3529(2) 0.5797(3) 0.0321(10) Uani 1 1 d U .
O6 O 0.3152(3) 0.3036(3) 0.8622(7) 0.0712(19) Uani 1 1 d U .
O7 O 0.1104(3) 0.3657(3) 0.8527(6) 0.0722(17) Uani 1 1 d DU .
O8 O 0.2837(4) 0.2500 0.5967(6) 0.058(2) Uani 1 2 d SDU .
H8A H 0.288(7) 0.2500 0.522(2) 0.070 Uiso 1 2 d SD .
H8B H 0.297(8) 0.272(7) 0.658(8) 0.070 Uiso 0.50 1 d PD .
O9 O 0.9736(18) 0.5551(12) 0.567(3) 0.363(14) Uani 0.50 1 d PDU .
O12 O 1.0338(19) 0.5262(15) 0.404(2) 0.329(14) Uani 0.50 1 d PDU .
O10 O 1.0441(16) 0.4647(15) 0.574(3) 0.308(14) Uani 0.50 1 d PDU .
O11 O 0.9413(12) 0.4620(16) 0.465(4) 0.364(15) Uani 0.50 1 d PDU .

loop_
_atom_site_aniso_label
_atom_site_aniso_U_11
_atom_site_aniso_U_22
_atom_site_aniso_U_33
_atom_site_aniso_U_23
_atom_site_aniso_U_13
_atom_site_aniso_U_12
Co1 0.0304(4) 0.0136(4) 0.0174(4) 0.0003(2) -0.0003(3) -0.0009(3)
Co2 0.0240(5) 0.0201(5) 0.0165(5) 0.000 0.0004(4) 0.000
C1 0.050(2) 0.033(2) 0.030(2) 0.0044(18) -0.0009(19) -0.0154(19)
C2 0.051(3) 0.033(2) 0.028(2) 0.006(2) -0.003(2) -0.016(2)
C3 0.054(3) 0.037(2) 0.034(2) 0.010(2) -0.010(2) -0.018(2)
C4 0.055(3) 0.043(3) 0.049(3) -0.010(2) 0.010(2) -0.013(2)
C5 0.052(3) 0.037(3) 0.036(3) -0.013(2) 0.010(3) -0.015(3)
C6 0.051(3) 0.037(2) 0.031(2) 0.005(2) -0.008(2) -0.019(2)
C7 0.037(4) 0.024(3) 0.020(3) 0.000 0.001(3) 0.000
C8 0.036(4) 0.025(3) 0.019(3) 0.000 -0.001(3) 0.000
C9 0.047(4) 0.035(3) 0.026(3) 0.002(3) 0.003(3) -0.010(3)
C10 0.046(3) 0.034(3) 0.028(3) 0.001(3) 0.001(3) -0.011(3)
O4 0.102(8) 0.032(5) 0.023(4) 0.005(3) -0.001(4) -0.012(5)
C11 0.045(3) 0.035(3) 0.031(3) 0.001(3) 0.001(3) -0.004(3)
C12 0.046(4) 0.033(3) 0.026(3) 0.002(3) 0.001(3) -0.006(3)
O5 0.090(7) 0.015(4) 0.013(3) 0.001(3) 0.015(4) -0.002(4)
C13 0.026(3) 0.027(3) 0.038(3) 0.000 0.000(3) 0.000
C14 0.026(3) 0.027(3) 0.041(3) 0.000 0.003(3) 0.000
C15 0.030(3) 0.026(3) 0.061(3) 0.001(2) 0.002(2) 0.006(2)
C16 0.044(3) 0.035(3) 0.059(3) -0.001(2) 0.003(2) -0.004(2)
C17A 0.059(3) 0.055(3) 0.067(3) -0.004(3) 0.006(3) -0.001(3)
N4A 0.061(5) 0.102(8) 0.154(11) 0.025(8) -0.007(7) 0.003(5)
C20A 0.070(4) 0.072(4) 0.082(5) -0.001(4) 0.005(4) -0.004(4)
C18A 0.073(4) 0.067(4) 0.082(4) -0.004(4) 0.004(4) -0.002(4)
C19A 0.071(4) 0.077(5) 0.089(5) -0.005(4) 0.004(4) 0.005(4)
C17B 0.059(3) 0.052(3) 0.064(3) -0.004(3) 0.005(3) -0.005(2)
N4B 0.062(6) 0.105(8) 0.150(11) 0.031(8) -0.007(6) 0.006(5)
C20B 0.065(4) 0.071(4) 0.084(4) -0.005(4) 0.005(4) 0.006(4)
C18B 0.069(4) 0.061(4) 0.069(4) 0.000(4) 0.005(4) -0.005(4)
C19B 0.067(4) 0.061(4) 0.075(5) -0.007(4) -0.001(4) 0.000(4)
Cl1 0.126(7) 0.193(10) 0.64(3) 0.234(13) 0.025(11) 0.019(6)
N1 0.047(3) 0.026(2) 0.023(2) -0.0085(18) 0.004(2) -0.012(2)
N2 0.031(3) 0.031(3) 0.020(3) 0.000 0.002(2) 0.000
N3 0.023(3) 0.028(3) 0.023(3) 0.000 0.001(2) 0.000
O1 0.028(3) 0.015(2) 0.021(2) 0.000 0.002(2) 0.000
O2 0.079(4) 0.037(2) 0.0202(19) 0.0086(17) -0.010(2) -0.033(2)
O3 0.047(3) 0.025(2) 0.024(2) 0.0021(15) -0.0037(17) -0.0172(19)
O6 0.026(2) 0.032(3) 0.155(6) -0.002(3) -0.018(3) 0.002(2)
O7 0.040(3) 0.066(4) 0.110(5) -0.032(3) -0.005(3) 0.015(3)
O8 0.032(3) 0.115(7) 0.027(3) 0.000 0.000(3) 0.000
O9 0.16(3) 0.20(2) 0.73(4) 0.22(2) 0.02(2) 0.065(16)
O12 0.19(2) 0.18(2) 0.62(3) 0.26(2) -0.01(2) -0.032(19)
O10 0.20(2) 0.16(2) 0.56(4) 0.21(2) 0.04(2) 0.053(15)
O11 0.13(2) 0.28(3) 0.68(4) 0.21(3) 0.05(2) -0.020(17)

loop_
_atom_type_symbol
_atom_type_description
_atom_type_scat_dispersion_real
_atom_type_scat_dispersion_imag
_atom_type_scat_source
C C 0.0033 0.0016 'International Tables Vol C Tables 4.2.6.8 and 6.1.1.4'
H H 0.0000 0.0000 'International Tables Vol C Tables 4.2.6.8 and 6.1.1.4'
N N 0.0061 0.0033 'International Tables Vol C Tables 4.2.6.8 and 6.1.1.4'
O O 0.0106 0.0060 'International Tables Vol C Tables 4.2.6.8 and 6.1.1.4'
Cl Cl 0.1484 0.1585 'International Tables Vol C Tables 4.2.6.8 and 6.1.1.4'
Co Co 0.3494 0.9721 'International Tables Vol C Tables 4.2.6.8 and 6.1.1.4'

loop_
_geom_angle_atom_site_label_1
_geom_angle_atom_site_label_2
_geom_angle_atom_site_label_3
_geom_angle
_geom_angle_site_symmetry_1
_geom_angle_site_symmetry_3
O2 Co1 O4 161.3(3) . .
O2 Co1 O6 86.9(3) . .
O4 Co1 O6 81.7(3) . .
O2 Co1 O5 164.1(2) . .
O4 Co1 O5 22.8(2) . .
O6 Co1 O5 104.3(2) . .
O2 Co1 O1 96.66(17) . .
O4 Co1 O1 98.9(2) . .
O6 Co1 O1 93.8(2) . .
O5 Co1 O1 93.85(18) . .
O2 Co1 O7 93.8(3) . .
O4 Co1 O7 97.8(3) . .
O6 Co1 O7 179.1(2) . .
O5 Co1 O7 75.2(2) . .
O1 Co1 O7 85.4(2) . .
O2 Co1 N1 84.67(17) . .
O4 Co1 N1 80.6(2) . .
O6 Co1 N1 90.3(2) . .
O5 Co1 N1 84.03(18) . .
O1 Co1 N1 175.7(2) . .
O7 Co1 N1 90.4(2) . .
O1 Co2 O3 96.69(11) . 7_565
O1 Co2 O3 96.69(11) . .
O3 Co2 O3 166.5(2) 7_565 .
O1 Co2 N3 92.7(2) . .
O3 Co2 N3 90.60(13) 7_565 .
O3 Co2 N3 90.60(13) . .
O1 Co2 O8 86.8(2) . .
O3 Co2 O8 89.46(13) 7_565 .
O3 Co2 O8 89.46(13) . .
N3 Co2 O8 179.5(2) . .
O1 Co2 N2 176.4(2) . .
O3 Co2 N2 83.26(11) 7_565 .
O3 Co2 N2 83.26(11) . .
N3 Co2 N2 90.9(3) . .
O8 Co2 N2 89.6(3) . .
O2 C1 O3 126.3(6) . .
O2 C1 C2 116.2(6) . .
O3 C1 C2 117.5(5) . .
C3 C2 C6 117.1(6) . .
C3 C2 C1 120.2(6) . .
C6 C2 C1 122.7(6) . .
C2 C3 C4 119.4(6) . 2_564
N1 C4 C3 123.2(7) . 2_565
N1 C5 C6 124.0(6) . 2_565
C5 C6 C2 119.3(6) 2_564 .
O4 C7 O4 104.0(9) . 7_565
O4 C7 O5 124.7(7) . 7_565
O4 C7 O5 38.3(4) 7_565 7_565
O4 C7 O5 38.3(4) . .
O4 C7 O5 124.7(7) 7_565 .
O5 C7 O5 118.4(7) 7_565 .
O4 C7 C8 118.3(5) . .
O4 C7 C8 118.3(5) 7_565 .
O5 C7 C8 116.2(4) 7_565 .
O5 C7 C8 116.2(4) . .
C9 C8 C9 81.7(12) 1_556 7_566
C9 C8 C12 117.9(8) 1_556 7_566
C9 C8 C12 66.5(6) 7_566 7_566
C9 C8 C12 66.5(6) 1_556 1_556
C9 C8 C12 117.9(8) 7_566 1_556
C12 C8 C12 82.9(6) 7_566 1_556
C9 C8 C7 120.0(7) 1_556 .
C9 C8 C7 120.0(7) 7_566 .
C12 C8 C7 122.1(5) 7_566 .
C12 C8 C7 122.1(5) 1_556 .
C8 C9 C10 120.2(10) 1_554 .
N2 C10 C9 123.1(8) . .
O5 O4 C7 74.9(8) . .
O5 O4 Co1 81.7(6) . .
C7 O4 Co1 133.5(6) . .
N2 C11 C12 121.2(6) . .
C8 C12 C11 119.3(5) 1_554 .
O4 O5 C7 66.8(7) . .
O4 O5 Co1 75.5(6) . .
C7 O5 Co1 125.3(4) . .
O6 C13 O6 125.6(6) 7_565 .
O6 C13 C14 117.2(3) 7_565 .
O6 C13 C14 117.2(3) . .
C15 C14 C15 116.6(2) 7_565 .
C15 C14 C13 121.7(2) 7_565 .
C15 C14 C13 121.7 . .
C14 C15 C16 120.9(4) . 6_657
N3 C16 C15 121.8(6) . 6_557
O7 C17A N4A 131.8(15) . .
O7 C17A C18A 102.1(13) . .
N4A C17A C18A 124.7(14) . .
C17A N4A C20A 109.0(15) . .
C17A N4A C19A 114.9(16) . .
C20A N4A C19A 133.0(18) . .
O7 C17B N4B 155.2(18) . .
O7 C17B C20B 111.5(15) . .
N4B C17B C20B 81.3(15) . .
C17B N4B C19B 123.6(19) . .
C17B N4B C18B 69.6(14) . .
C19B N4B C18B 118(2) . .
O12 Cl1 O12 180(2) . 5_766
O12 Cl1 O10 114.0(12) . .
O12 Cl1 O10 66.0(12) 5_766 .
O12 Cl1 O10 66.0(12) . 5_766
O12 Cl1 O10 114.0(12) 5_766 5_766
O10 Cl1 O10 180.000(7) . 5_766
O12 Cl1 O11 70.5(12) . 5_766
O12 Cl1 O11 109.5(12) 5_766 5_766
O10 Cl1 O11 66.6(12) . 5_766
O10 Cl1 O11 113.4(12) 5_766 5_766
O12 Cl1 O11 109.5(12) . .
O12 Cl1 O11 70.5(12) 5_766 .
O10 Cl1 O11 113.4(12) . .
O10 Cl1 O11 66.6(12) 5_766 .
O11 Cl1 O11 180.0(16) 5_766 .
O12 Cl1 O9 109.1(12) . .
O12 Cl1 O9 70.9(12) 5_766 .
O10 Cl1 O9 104.3(12) . .
O10 Cl1 O9 75.7(12) 5_766 .
O11 Cl1 O9 73.9(12) 5_766 .
O11 Cl1 O9 106.1(12) . .
O12 Cl1 O9 70.9(12) . 5_766
O12 Cl1 O9 109.1(12) 5_766 5_766
O10 Cl1 O9 75.7(12) . 5_766
O10 Cl1 O9 104.3(12) 5_766 5_766
O11 Cl1 O9 106.1(12) 5_766 5_766
O11 Cl1 O9 73.9(12) . 5_766
O9 Cl1 O9 180(2) . 5_766
C5 N1 C4 117.0(5) . .
C5 N1 Co1 122.7(4) . .
C4 N1 Co1 120.3(4) . .
C10 N2 C10 79.6(7) 7_565 .
C10 N2 C11 69.0(4) 7_565 7_565
C10 N2 C11 118.3(7) . 7_565
C10 N2 C11 118.3(7) 7_565 .
C10 N2 C11 69.0(4) . .
C11 N2 C11 81.0(7) 7_565 .
C10 N2 Co2 119.0(4) 7_565 .
C10 N2 Co2 119.0(4) . .
C11 N2 Co2 122.6(4) 7_565 .
C11 N2 Co2 122.6(4) . .
C16 N3 C16 118.0(8) 7_565 .
C16 N3 Co2 121.0(4) 7_565 .
C16 N3 Co2 121.0(4) . .
Co2 O1 Co1 120.39(14) . .
Co2 O1 Co1 120.39(14) . 7_565
Co1 O1 Co1 109.3(2) . 7_565
C1 O2 Co1 131.8(4) . .
C1 O3 Co2 127.9(4) . .
C13 O6 Co1 134.9(4) . .
C17A O7 C17B 36.6(9) . .
C17A O7 Co1 169.6(9) . .
C17B O7 Co1 134.2(9) . .
Cl1 O9 O12 53.6(7) . 5_766
Cl1 O9 O11 52.5(7) . 5_766
O12 O9 O11 86.4(12) 5_766 5_766
Cl1 O9 O10 51.3(7) . 5_766
O12 O9 O10 87.9(12) 5_766 5_766
O11 O9 O10 85.9(12) 5_766 5_766
Cl1 O12 O10 57.1(8) . 5_766
Cl1 O12 O11 55.1(7) . 5_766
O10 O12 O11 96.6(14) 5_766 5_766
Cl1 O12 O9 55.5(7) . 5_766
O10 O12 O9 89.8(13) 5_766 5_766
O11 O12 O9 88.3(12) 5_766 5_766
Cl1 O10 O12 56.9(7) . 5_766
Cl1 O10 O11 57.0(7) . 5_766
O12 O10 O11 96.7(14) 5_766 5_766
Cl1 O10 O9 53.0(7) . 5_766
O12 O10 O9 89.7(13) 5_766 5_766
O11 O10 O9 87.4(13) 5_766 5_766
Cl1 O11 O10 56.4(8) . 5_766
Cl1 O11 O12 54.4(7) . 5_766
O10 O11 O12 95.7(14) 5_766 5_766
Cl1 O11 O9 53.7(7) . 5_766
O10 O11 O9 86.7(13) 5_766 5_766
O12 O11 O9 87.6(12) 5_766 5_766

loop_
_geom_bond_atom_site_label_1
_geom_bond_atom_site_label_2
_geom_bond_distance
_geom_bond_site_symmetry_2
Co1 O2 2.045(4) .
Co1 O4 2.053(7) .
Co1 O6 2.074(5) .
Co1 O5 2.099(4) .
Co1 O1 2.100(3) .
Co1 O7 2.127(6) .
Co1 N1 2.188(5) .
Co2 O1 2.079(5) .
Co2 O3 2.086(4) 7_565
Co2 O3 2.086(4) .
Co2 N3 2.157(7) .
Co2 O8 2.178(7) .
Co2 N2 2.187(6) .
C1 O2 1.258(8) .
C1 O3 1.260(8) .
C1 C2 1.503(9) .
C2 C3 1.385(9) .
C2 C6 1.385(9) .
C3 C4 1.387(9) 2_564
C4 N1 1.328(9) .
C4 C3 1.387(9) 2_565
C5 N1 1.328(8) .
C5 C6 1.372(9) 2_565
C6 C5 1.372(9) 2_564
C7 O4 1.222(9) .
C7 O4 1.222(9) 7_565
C7 O5 1.283(6) 7_565
C7 O5 1.283(6) .
C7 C8 1.496(11) .
C8 C9 1.375(14) 1_556
C8 C9 1.375(14) 7_566
C8 C12 1.398(8) 7_566
C8 C12 1.398(8) 1_556
C9 C8 1.375(14) 1_554
C9 C10 1.385(14) .
C10 N2 1.346(9) .
O4 O5 0.824(9) .
C11 N2 1.348(9) .
C11 C12 1.428(8) .
C12 C8 1.398(8) 1_554
C13 O6 1.214(7) 7_565
C13 O6 1.214(7) .
C13 C14 1.5075 .
C14 C15 1.364(8) 7_565
C14 C15 1.3641 .
C15 C16 1.393(9) 6_657
C16 N3 1.332(8) .
C16 C15 1.393(9) 6_557
C17A O7 1.197(13) .
C17A N4A 1.326(16) .
C17A C18A 1.571(16) .
N4A C20A 1.443(16) .
N4A C19A 1.489(16) .
C17B O7 1.312(14) .
C17B N4B 1.427(17) .
C17B C20B 1.494(17) .
N4B C19B 1.470(17) .
N4B C18B 1.471(17) .
Cl1 O12 1.429(9) .
Cl1 O12 1.429(9) 5_766
Cl1 O10 1.431(9) .
Cl1 O10 1.431(9) 5_766
Cl1 O11 1.442(9) 5_766
Cl1 O11 1.442(9) .
Cl1 O9 1.464(10) .
Cl1 O9 1.464(10) 5_766
N2 C10 1.346(9) 7_565
N2 C11 1.348(9) 7_565
N3 C16 1.332(8) 7_565
O1 Co1 2.100(3) 7_565
O9 O12 1.68(3) 5_766
O9 O11 1.75(3) 5_766
O9 O10 1.78(3) 5_766
O12 O10 1.56(3) 5_766
O12 O11 1.66(3) 5_766
O12 O9 1.68(3) 5_766
O10 O12 1.56(3) 5_766
O10 O11 1.58(3) 5_766
O10 O9 1.78(3) 5_766
O11 O10 1.58(3) 5_766
O11 O12 1.66(3) 5_766
O11 O9 1.75(3) 5_766

loop_
_platon_squeeze_void_nr
_platon_squeeze_void_average_x
_platon_squeeze_void_average_y
_platon_squeeze_void_average_z
_platon_squeeze_void_volume
_platon_squeeze_void_count_electrons
_platon_squeeze_void_content
1 0.908 0.250 0.255 167 24 ' '
2 0.408 0.250 0.244 167 24 ' '
3 0.592 0.750 0.755 167 24 ' '
4 0.092 0.750 0.744 167 24 ' '
